data_7220252
loop_
_publ_author_name
'Armaghan, Mahsa'
'Lu, Wei-Yu'
'Wu, Di'
'Wei, Yao'
'Yuan, Feng-Ling'
'Weng, Ng Seik'
'MOHHAMADPOUR AMINI, MOSTAFA'
'Zhang, Wen-Hua'
'Young, David James'
'Hor, Andy'
'Lang, Jian-Ping'

_publ_section_title
;
 Isolation of first row transition metal--carboxylate zwitterions
;
_journal_name_full 'RSC Adv.'
_journal_paper_doi 10.1039/C5RA05564D
_journal_year 2015
_chemical_formula_moiety 'C26 H20 Mn N2 O6'
_chemical_formula_sum 'C26 H20 Mn N2 O6'
_chemical_formula_weight 511.38
_space_group_IT_number 2
_symmetry_cell_setting triclinic
_symmetry_space_group_name_Hall '-P 1'
_symmetry_space_group_name_H-M 'P -1'
_atom_sites_solution_hydrogens geom
_atom_sites_solution_primary direct
_atom_sites_solution_secondary difmap
_audit_creation_method SHELXL-97
_audit_update_record
;
2014-07-10 deposited with the CCDC.
2015-05-07 downloaded from the CCDC.
;
_cell_angle_alpha 77.470(3)
_cell_angle_beta 68.167(3)
_cell_angle_gamma 85.302(3)
_cell_formula_units_Z 2
_cell_length_a 9.904(2)
_cell_length_b 10.165(2)
_cell_length_c 12.286(3)
_cell_measurement_reflns_used 4230
_cell_measurement_temperature 153(2)
_cell_measurement_theta_max 26.5
_cell_measurement_theta_min 2.29
_cell_volume 1120.8(4)
_computing_cell_refinement 'ApexII (Bruker, 2011)'
_computing_data_collection 'ApexII (Bruker, 2011)'
_computing_data_reduction 'ApexII (Bruker, 2011)'
_computing_molecular_graphics 'SHELXL-97 (Sheldrick, 2008)'
_computing_publication_material 'publCIF (Westrip, 2010)'
_computing_structure_refinement 'SHELXL-97 (Sheldrick, 2008)'
_computing_structure_solution 'SHELXS-97 (Sheldrick, 2008)'
_diffrn_ambient_temperature 153(2)
_diffrn_measured_fraction_theta_full 1.000
_diffrn_measured_fraction_theta_max 1.000
_diffrn_measurement_device_type 'Bruker ApexII'
_diffrn_measurement_method 'phi and omega scans'
_diffrn_radiation_monochromator graphite
_diffrn_radiation_source 'fine-focus sealed tube'
_diffrn_radiation_type MoK\a
_diffrn_radiation_wavelength 0.71073
_diffrn_reflns_av_R_equivalents 0.0544
_diffrn_reflns_av_sigmaI/netI 0.0468
_diffrn_reflns_limit_h_max 12
_diffrn_reflns_limit_h_min -12
_diffrn_reflns_limit_k_max 11
_diffrn_reflns_limit_k_min -12
_diffrn_reflns_limit_l_max 14
_diffrn_reflns_limit_l_min -14
_diffrn_reflns_number 20302
_diffrn_reflns_theta_full 25.68
_diffrn_reflns_theta_max 25.68
_diffrn_reflns_theta_min 1.82
_diffrn_standards_decay_% 0
_diffrn_standards_interval_count 0
_diffrn_standards_interval_time 0
_diffrn_standards_number 0
_exptl_absorpt_coefficient_mu 0.636
_exptl_absorpt_correction_T_max 0.9750
_exptl_absorpt_correction_T_min 0.8833
_exptl_absorpt_correction_type multi-scan
_exptl_absorpt_process_details 'SADABS, (Sheldrick 2008)'
_exptl_crystal_colour colourless
_exptl_crystal_density_diffrn 1.515
_exptl_crystal_density_method 'not measured'
_exptl_crystal_description prism
_exptl_crystal_F_000 526
_exptl_crystal_size_max 0.20
_exptl_crystal_size_mid 0.08
_exptl_crystal_size_min 0.04
_refine_diff_density_max 0.352
_refine_diff_density_min -0.377
_refine_diff_density_rms 0.060
_refine_ls_extinction_method none
_refine_ls_goodness_of_fit_ref 1.017
_refine_ls_hydrogen_treatment mixed
_refine_ls_matrix_type full
_refine_ls_number_parameters 322
_refine_ls_number_reflns 4246
_refine_ls_number_restraints 2
_refine_ls_restrained_S_all 1.017
_refine_ls_R_factor_all 0.0658
_refine_ls_R_factor_gt 0.0410
_refine_ls_shift/su_max 0.002
_refine_ls_shift/su_mean 0.000
_refine_ls_structure_factor_coef Fsqd
_refine_ls_weighting_details 'calc w=1/[\s^2^(Fo^2^)+(0.0533P)^2^+0.4901P] where P=(Fo^2^+2Fc^2^)/3'
_refine_ls_weighting_scheme calc
_refine_ls_wR_factor_gt 0.0962
_refine_ls_wR_factor_ref 0.1069
_reflns_number_gt 3197
_reflns_number_total 4246
_reflns_threshold_expression >2sigma(I)
_cod_data_source_file c5ra05564d2.cif
_cod_data_source_block 17
_cod_original_cell_volume 1120.9(4)
_cod_original_sg_symbol_H-M P-1
_cod_database_code 7220252

loop_
_symmetry_equiv_pos_as_xyz
'x, y, z'
'-x, -y, -z'

loop_
_atom_site_label
_atom_site_type_symbol
_atom_site_fract_x
_atom_site_fract_y
_atom_site_fract_z
_atom_site_U_iso_or_equiv
_atom_site_adp_type
_atom_site_occupancy
_atom_site_symmetry_multiplicity
_atom_site_calc_flag
_atom_site_refinement_flags
Mn1 Mn 1.41206(5) 0.27301(4) 1.48462(3) 0.02749(14) Uani 1 1 d .
O1 O 1.3824(2) 0.0772(2) 1.45010(17) 0.0371(5) Uani 1 1 d D
H1O H 1.433(3) 0.032(3) 1.396(2) 0.044 Uiso 1 1 d D
O2 O 0.6112(2) 0.2858(2) 2.33957(17) 0.0435(5) Uani 1 1 d .
O3 O 0.7886(2) 0.4324(2) 2.29086(17) 0.0421(5) Uani 1 1 d .
O4 O 1.3156(2) 0.4694(2) 1.51941(17) 0.0391(5) Uani 1 1 d D
H4O H 1.297(3) 0.505(3) 1.583(2) 0.047 Uiso 1 1 d D
O5 O 1.5006(2) 0.0406(2) 0.72775(17) 0.0424(6) Uani 1 1 d .
O6 O 1.4991(2) 0.2464(2) 0.61855(16) 0.0366(5) Uani 1 1 d .
N1 N 1.2036(3) 0.1738(2) 1.63213(19) 0.0300(5) Uani 1 1 d .
N2 N 1.3161(3) 0.3674(2) 1.34252(19) 0.0289(5) Uani 1 1 d .
C1 C 1.2498(4) 0.0073(3) 1.5084(3) 0.0414(8) Uani 1 1 d .
H1A H 1.2687 -0.0906 1.5275 0.050 Uiso 1 1 calc R
H1B H 1.1932 0.0223 1.4552 0.050 Uiso 1 1 calc R
C2 C 1.1643(3) 0.0562(3) 1.6218(2) 0.0327(7) Uani 1 1 d .
C3 C 1.0513(3) -0.0183(3) 1.7112(3) 0.0365(7) Uani 1 1 d .
H3 H 1.0226 -0.1001 1.7006 0.044 Uiso 1 1 calc R
C4 C 0.9805(3) 0.0267(3) 1.8160(2) 0.0333(7) Uani 1 1 d .
H4 H 0.9042 -0.0252 1.8790 0.040 Uiso 1 1 calc R
C5 C 1.0206(3) 0.1485(3) 1.8299(2) 0.0251(6) Uani 1 1 d .
C6 C 1.1321(3) 0.2183(3) 1.7339(2) 0.0285(6) Uani 1 1 d .
H6 H 1.1599 0.3027 1.7404 0.034 Uiso 1 1 calc R
C7 C 0.9487(3) 0.1992(3) 1.9422(2) 0.0249(6) Uani 1 1 d .
C8 C 0.8089(3) 0.1578(3) 2.0177(3) 0.0354(7) Uani 1 1 d .
H8 H 0.7593 0.0983 1.9954 0.042 Uiso 1 1 calc R
C9 C 0.7403(3) 0.2008(3) 2.1238(2) 0.0356(7) Uani 1 1 d .
H9 H 0.6455 0.1688 2.1745 0.043 Uiso 1 1 calc R
C10 C 0.8078(3) 0.2900(3) 2.1573(2) 0.0265(6) Uani 1 1 d .
C11 C 0.9462(3) 0.3332(3) 2.0822(2) 0.0298(6) Uani 1 1 d .
H11 H 0.9937 0.3957 2.1033 0.036 Uiso 1 1 calc R
C12 C 1.0171(3) 0.2876(3) 1.9769(2) 0.0290(6) Uani 1 1 d .
H12 H 1.1133 0.3169 1.9279 0.035 Uiso 1 1 calc R
C13 C 0.7311(3) 0.3403(3) 2.2719(2) 0.0316(7) Uani 1 1 d .
C14 C 1.2252(4) 0.5389(3) 1.4590(3) 0.0383(7) Uani 1 1 d .
H14A H 1.2481 0.6363 1.4363 0.046 Uiso 1 1 calc R
H14B H 1.1220 0.5275 1.5130 0.046 Uiso 1 1 calc R
C15 C 1.2484(3) 0.4852(3) 1.3489(2) 0.0320(7) Uani 1 1 d .
C16 C 1.2042(3) 0.5548(3) 1.2582(3) 0.0380(7) Uani 1 1 d .
H16 H 1.1526 0.6374 1.2659 0.046 Uiso 1 1 calc R
C17 C 1.2353(3) 0.5039(3) 1.1564(3) 0.0367(7) Uani 1 1 d .
H17 H 1.2052 0.5512 1.0936 0.044 Uiso 1 1 calc R
C18 C 1.3110(3) 0.3827(3) 1.1457(2) 0.0268(6) Uani 1 1 d .
C19 C 1.3462(3) 0.3181(3) 1.2435(2) 0.0283(6) Uani 1 1 d .
H19 H 1.3947 0.2336 1.2399 0.034 Uiso 1 1 calc R
C20 C 1.3567(3) 0.3267(3) 1.0360(2) 0.0244(6) Uani 1 1 d .
C21 C 1.3842(3) 0.4122(3) 0.9246(2) 0.0276(6) Uani 1 1 d .
H21 H 1.3740 0.5068 0.9197 0.033 Uiso 1 1 calc R
C22 C 1.4261(3) 0.3610(3) 0.8212(2) 0.0277(6) Uani 1 1 d .
H22 H 1.4436 0.4207 0.7462 0.033 Uiso 1 1 calc R
C23 C 1.4426(3) 0.2237(3) 0.8261(2) 0.0250(6) Uani 1 1 d .
C24 C 1.4175(3) 0.1390(3) 0.9367(2) 0.0273(6) Uani 1 1 d .
H24 H 1.4300 0.0445 0.9412 0.033 Uiso 1 1 calc R
C25 C 1.3746(3) 0.1894(3) 1.0400(2) 0.0274(6) Uani 1 1 d .
H25 H 1.3572 0.1293 1.1148 0.033 Uiso 1 1 calc R
C26 C 1.4842(3) 0.1648(3) 0.7157(2) 0.0291(6) Uani 1 1 d .

loop_
_atom_site_aniso_label
_atom_site_aniso_U_11
_atom_site_aniso_U_22
_atom_site_aniso_U_33
_atom_site_aniso_U_23
_atom_site_aniso_U_13
_atom_site_aniso_U_12
Mn1 0.0395(3) 0.0277(2) 0.0098(2) -0.00625(15) -0.00192(17) 0.00210(18)
O1 0.0518(14) 0.0289(11) 0.0208(11) -0.0126(8) 0.0018(9) 0.0010(10)
O2 0.0440(13) 0.0569(14) 0.0181(10) -0.0127(10) 0.0050(10) -0.0010(11)
O3 0.0528(14) 0.0486(14) 0.0239(11) -0.0198(10) -0.0056(10) -0.0013(11)
O4 0.0644(15) 0.0342(12) 0.0207(11) -0.0136(9) -0.0154(10) 0.0086(10)
O5 0.0692(16) 0.0300(12) 0.0193(10) -0.0113(9) -0.0028(10) 0.0003(11)
O6 0.0522(13) 0.0400(12) 0.0147(10) -0.0028(8) -0.0086(9) -0.0088(10)
N1 0.0409(14) 0.0279(13) 0.0161(11) -0.0076(9) -0.0031(10) 0.0015(11)
N2 0.0428(14) 0.0265(13) 0.0161(11) -0.0071(9) -0.0077(10) 0.0005(10)
C1 0.053(2) 0.0363(18) 0.0280(16) -0.0153(13) -0.0023(15) 0.0013(15)
C2 0.0432(17) 0.0264(16) 0.0273(15) -0.0110(12) -0.0097(13) 0.0060(13)
C3 0.0500(19) 0.0249(16) 0.0296(16) -0.0095(12) -0.0063(14) -0.0017(14)
C4 0.0408(17) 0.0287(16) 0.0232(15) -0.0048(12) -0.0034(13) -0.0008(13)
C5 0.0326(15) 0.0241(15) 0.0164(13) -0.0070(10) -0.0057(11) 0.0044(11)
C6 0.0378(16) 0.0261(15) 0.0177(14) -0.0093(11) -0.0036(12) 0.0034(12)
C7 0.0319(15) 0.0235(14) 0.0151(13) -0.0041(10) -0.0042(11) 0.0023(11)
C8 0.0385(17) 0.0373(18) 0.0273(16) -0.0132(13) -0.0034(13) -0.0068(14)
C9 0.0326(16) 0.0400(18) 0.0231(15) -0.0097(13) 0.0057(12) -0.0063(13)
C10 0.0364(16) 0.0244(15) 0.0138(13) -0.0057(10) -0.0036(11) 0.0058(12)
C11 0.0372(16) 0.0307(16) 0.0195(14) -0.0083(11) -0.0060(12) -0.0017(12)
C12 0.0326(15) 0.0301(16) 0.0193(14) -0.0084(11) -0.0013(12) -0.0030(12)
C13 0.0394(17) 0.0358(17) 0.0141(13) -0.0052(12) -0.0052(13) 0.0077(14)
C14 0.0523(19) 0.0388(18) 0.0260(16) -0.0160(13) -0.0134(14) 0.0096(15)
C15 0.0407(17) 0.0298(16) 0.0251(15) -0.0103(12) -0.0095(13) 0.0025(13)
C16 0.0516(19) 0.0340(17) 0.0320(17) -0.0168(13) -0.0172(15) 0.0167(14)
C17 0.0491(19) 0.0380(18) 0.0272(16) -0.0115(13) -0.0182(14) 0.0111(14)
C18 0.0324(15) 0.0266(15) 0.0206(14) -0.0082(11) -0.0070(12) 0.0010(12)
C19 0.0412(16) 0.0250(15) 0.0184(13) -0.0092(11) -0.0082(12) 0.0020(12)
C20 0.0288(14) 0.0267(15) 0.0185(13) -0.0067(11) -0.0083(11) 0.0009(11)
C21 0.0386(16) 0.0196(14) 0.0239(14) -0.0061(11) -0.0101(12) 0.0012(12)
C22 0.0356(16) 0.0268(15) 0.0173(13) -0.0018(11) -0.0069(12) -0.0023(12)
C23 0.0306(15) 0.0265(15) 0.0153(13) -0.0057(11) -0.0043(11) -0.0018(11)
C24 0.0373(16) 0.0223(15) 0.0208(14) -0.0060(11) -0.0080(12) 0.0001(12)
C25 0.0389(16) 0.0273(15) 0.0131(13) -0.0042(11) -0.0059(12) -0.0004(12)
C26 0.0308(15) 0.0333(17) 0.0182(14) -0.0081(12) -0.0011(11) -0.0036(12)

loop_
_atom_type_symbol
_atom_type_description
_atom_type_scat_dispersion_real
_atom_type_scat_dispersion_imag
_atom_type_scat_source
C C 0.0033 0.0016 'International Tables Vol C Tables 4.2.6.8 and 6.1.1.4'
H H 0.0000 0.0000 'International Tables Vol C Tables 4.2.6.8 and 6.1.1.4'
N N 0.0061 0.0033 'International Tables Vol C Tables 4.2.6.8 and 6.1.1.4'
O O 0.0106 0.0060 'International Tables Vol C Tables 4.2.6.8 and 6.1.1.4'
Mn Mn 0.3368 0.7283 'International Tables Vol C Tables 4.2.6.8 and 6.1.1.4'

loop_
_geom_angle_atom_site_label_1
_geom_angle_atom_site_label_2
_geom_angle_atom_site_label_3
_geom_angle
_geom_angle_site_symmetry_1
_geom_angle_site_symmetry_3
O6 Mn1 O2 96.76(8) 1_556 1_654
O6 Mn1 O1 109.84(8) 1_556 .
O2 Mn1 O1 87.07(8) 1_654 .
O6 Mn1 O4 93.23(8) 1_556 .
O2 Mn1 O4 114.13(9) 1_654 .
O1 Mn1 O4 146.95(9) . .
O6 Mn1 N2 162.96(8) 1_556 .
O2 Mn1 N2 84.79(8) 1_654 .
O1 Mn1 N2 87.17(8) . .
O4 Mn1 N2 70.86(7) . .
O6 Mn1 N1 86.42(8) 1_556 .
O2 Mn1 N1 157.50(9) 1_654 .
O1 Mn1 N1 71.00(8) . .
O4 Mn1 N1 87.80(8) . .
N2 Mn1 N1 98.66(8) . .
C1 O1 Mn1 121.62(17) . .
C1 O1 H1O 104(2) . .
Mn1 O1 H1O 134(2) . .
C13 O2 Mn1 153.5(2) . 1_456
C14 O4 Mn1 121.10(16) . .
C14 O4 H4O 106(2) . .
Mn1 O4 H4O 130(2) . .
C26 O6 Mn1 137.17(19) . 1_554
C2 N1 C6 118.5(2) . .
C2 N1 Mn1 117.21(18) . .
C6 N1 Mn1 123.69(19) . .
C15 N2 C19 118.6(2) . .
C15 N2 Mn1 119.10(17) . .
C19 N2 Mn1 121.41(18) . .
O1 C1 C2 109.6(2) . .
O1 C1 H1A 109.7 . .
C2 C1 H1A 109.7 . .
O1 C1 H1B 109.7 . .
C2 C1 H1B 109.7 . .
H1A C1 H1B 108.2 . .
N1 C2 C3 121.7(3) . .
N1 C2 C1 117.1(3) . .
C3 C2 C1 121.2(3) . .
C4 C3 C2 119.4(3) . .
C4 C3 H3 120.3 . .
C2 C3 H3 120.3 . .
C3 C4 C5 120.1(3) . .
C3 C4 H4 120.0 . .
C5 C4 H4 120.0 . .
C6 C5 C4 116.4(2) . .
C6 C5 C7 121.9(2) . .
C4 C5 C7 121.6(2) . .
N1 C6 C5 123.8(3) . .
N1 C6 H6 118.1 . .
C5 C6 H6 118.1 . .
C8 C7 C12 117.5(2) . .
C8 C7 C5 120.3(2) . .
C12 C7 C5 122.2(2) . .
C9 C8 C7 121.7(3) . .
C9 C8 H8 119.1 . .
C7 C8 H8 119.1 . .
C8 C9 C10 120.6(3) . .
C8 C9 H9 119.7 . .
C10 C9 H9 119.7 . .
C11 C10 C9 118.2(2) . .
C11 C10 C13 121.1(3) . .
C9 C10 C13 120.7(3) . .
C10 C11 C12 121.4(3) . .
C10 C11 H11 119.3 . .
C12 C11 H11 119.3 . .
C11 C12 C7 120.6(3) . .
C11 C12 H12 119.7 . .
C7 C12 H12 119.7 . .
O3 C13 O2 125.5(3) . .
O3 C13 C10 118.2(3) . .
O2 C13 C10 116.3(3) . .
O4 C14 C15 110.2(2) . .
O4 C14 H14A 109.6 . .
C15 C14 H14A 109.6 . .
O4 C14 H14B 109.6 . .
C15 C14 H14B 109.6 . .
H14A C14 H14B 108.1 . .
N2 C15 C16 121.6(2) . .
N2 C15 C14 116.1(2) . .
C16 C15 C14 122.2(3) . .
C17 C16 C15 119.5(3) . .
C17 C16 H16 120.2 . .
C15 C16 H16 120.2 . .
C16 C17 C18 119.9(3) . .
C16 C17 H17 120.0 . .
C18 C17 H17 120.0 . .
C19 C18 C17 116.1(2) . .
C19 C18 C20 121.0(2) . .
C17 C18 C20 122.8(2) . .
N2 C19 C18 124.1(2) . .
N2 C19 H19 118.0 . .
C18 C19 H19 118.0 . .
C25 C20 C21 118.2(2) . .
C25 C20 C18 121.5(2) . .
C21 C20 C18 120.3(2) . .
C22 C21 C20 120.9(2) . .
C22 C21 H21 119.6 . .
C20 C21 H21 119.6 . .
C23 C22 C21 120.5(2) . .
C23 C22 H22 119.7 . .
C21 C22 H22 119.7 . .
C22 C23 C24 118.5(2) . .
C22 C23 C26 121.7(2) . .
C24 C23 C26 119.7(2) . .
C25 C24 C23 121.2(2) . .
C25 C24 H24 119.4 . .
C23 C24 H24 119.4 . .
C24 C25 C20 120.7(2) . .
C24 C25 H25 119.7 . .
C20 C25 H25 119.7 . .
O5 C26 O6 125.7(3) . .
O5 C26 C23 117.5(2) . .
O6 C26 C23 116.8(2) . .

loop_
_geom_bond_atom_site_label_1
_geom_bond_atom_site_label_2
_geom_bond_distance
_geom_bond_site_symmetry_2
Mn1 O6 2.0855(19) 1_556
Mn1 O2 2.100(2) 1_654
Mn1 O1 2.187(2) .
Mn1 O4 2.198(2) .
Mn1 N2 2.287(2) .
Mn1 N1 2.309(2) .
O1 C1 1.405(4) .
O1 H1O 0.868(18) .
O2 C13 1.258(4) .
O2 Mn1 2.100(2) 1_456
O3 C13 1.240(3) .
O4 C14 1.419(3) .
O4 H4O 0.879(18) .
O5 C26 1.243(3) .
O6 C26 1.262(3) .
O6 Mn1 2.0855(19) 1_554
N1 C2 1.332(4) .
N1 C6 1.344(3) .
N2 C15 1.326(3) .
N2 C19 1.338(3) .
C1 C2 1.503(4) .
C1 H1A 0.9900 .
C1 H1B 0.9900 .
C2 C3 1.377(4) .
C3 C4 1.375(4) .
C3 H3 0.9500 .
C4 C5 1.393(4) .
C4 H4 0.9500 .
C5 C6 1.382(4) .
C5 C7 1.482(3) .
C6 H6 0.9500 .
C7 C8 1.387(4) .
C7 C12 1.388(4) .
C8 C9 1.375(4) .
C8 H8 0.9500 .
C9 C10 1.380(4) .
C9 H9 0.9500 .
C10 C11 1.380(4) .
C10 C13 1.508(4) .
C11 C12 1.383(4) .
C11 H11 0.9500 .
C12 H12 0.9500 .
C14 C15 1.500(4) .
C14 H14A 0.9900 .
C14 H14B 0.9900 .
C15 C16 1.380(4) .
C16 C17 1.377(4) .
C16 H16 0.9500 .
C17 C18 1.394(4) .
C17 H17 0.9500 .
C18 C19 1.389(4) .
C18 C20 1.477(4) .
C19 H19 0.9500 .
C20 C25 1.385(4) .
C20 C21 1.395(4) .
C21 C22 1.385(4) .
C21 H21 0.9500 .
C22 C23 1.382(4) .
C22 H22 0.9500 .
C23 C24 1.387(3) .
C23 C26 1.506(4) .
C24 C25 1.378(4) .
C24 H24 0.9500 .
C25 H25 0.9500 .

loop_
_geom_hbond_atom_site_label_D
_geom_hbond_atom_site_label_H
_geom_hbond_atom_site_label_A
_geom_hbond_distance_DH
_geom_hbond_distance_HA
_geom_hbond_distance_DA
_geom_hbond_angle_DHA
_geom_hbond_site_symmetry_A
O1 H1O O5 0.868(18) 1.715(19) 2.564(3) 165(3) 2_857
O4 H4O O3 0.879(18) 1.70(2) 2.559(3) 164(3) 2_769

loop_
_geom_torsion_atom_site_label_1
_geom_torsion_atom_site_label_2
_geom_torsion_atom_site_label_3
_geom_torsion_atom_site_label_4
_geom_torsion
_geom_torsion_site_symmetry_1
O6 Mn1 O1 C1 93.2(2) 1_556
O2 Mn1 O1 C1 -170.7(2) 1_654
O4 Mn1 O1 C1 -38.5(3) .
N2 Mn1 O1 C1 -85.8(2) .
N1 Mn1 O1 C1 14.4(2) .
O6 Mn1 O4 C14 -174.5(2) 1_556
O2 Mn1 O4 C14 86.6(2) 1_654
O1 Mn1 O4 C14 -39.3(3) .
N2 Mn1 O4 C14 11.7(2) .
N1 Mn1 O4 C14 -88.2(2) .
O6 Mn1 N1 C2 -115.8(2) 1_556
O2 Mn1 N1 C2 -16.8(3) 1_654
O1 Mn1 N1 C2 -3.41(19) .
O4 Mn1 N1 C2 150.8(2) .
N2 Mn1 N1 C2 80.6(2) .
O6 Mn1 N1 C6 55.1(2) 1_556
O2 Mn1 N1 C6 154.1(2) 1_654
O1 Mn1 N1 C6 167.5(2) .
O4 Mn1 N1 C6 -38.3(2) .
N2 Mn1 N1 C6 -108.6(2) .
O6 Mn1 N2 C15 -23.7(4) 1_556
O2 Mn1 N2 C15 -119.8(2) 1_654
O1 Mn1 N2 C15 152.9(2) .
O4 Mn1 N2 C15 -2.0(2) .
N1 Mn1 N2 C15 82.6(2) .
O6 Mn1 N2 C19 145.6(3) 1_556
O2 Mn1 N2 C19 49.6(2) 1_654
O1 Mn1 N2 C19 -37.8(2) .
O4 Mn1 N2 C19 167.3(2) .
N1 Mn1 N2 C19 -108.0(2) .
Mn1 O1 C1 C2 -21.6(3) .
C6 N1 C2 C3 1.4(4) .
Mn1 N1 C2 C3 172.7(2) .
C6 N1 C2 C1 -178.0(2) .
Mn1 N1 C2 C1 -6.6(3) .
O1 C1 C2 N1 17.4(4) .
O1 C1 C2 C3 -162.0(3) .
N1 C2 C3 C4 -2.6(5) .
C1 C2 C3 C4 176.8(3) .
C2 C3 C4 C5 1.7(4) .
C3 C4 C5 C6 0.3(4) .
C3 C4 C5 C7 -178.9(3) .
C2 N1 C6 C5 0.7(4) .
Mn1 N1 C6 C5 -170.0(2) .
C4 C5 C6 N1 -1.5(4) .
C7 C5 C6 N1 177.6(2) .
C6 C5 C7 C8 156.6(3) .
C4 C5 C7 C8 -24.3(4) .
C6 C5 C7 C12 -24.0(4) .
C4 C5 C7 C12 155.1(3) .
C12 C7 C8 C9 -0.8(4) .
C5 C7 C8 C9 178.6(3) .
C7 C8 C9 C10 1.6(5) .
C8 C9 C10 C11 -0.7(4) .
C8 C9 C10 C13 178.2(3) .
C9 C10 C11 C12 -1.0(4) .
C13 C10 C11 C12 -179.9(2) .
C10 C11 C12 C7 1.8(4) .
C8 C7 C12 C11 -0.9(4) .
C5 C7 C12 C11 179.7(2) .
Mn1 O2 C13 O3 12.1(6) 1_456
Mn1 O2 C13 C10 -166.5(3) 1_456
C11 C10 C13 O3 7.7(4) .
C9 C10 C13 O3 -171.3(3) .
C11 C10 C13 O2 -173.6(2) .
C9 C10 C13 O2 7.4(4) .
Mn1 O4 C14 C15 -18.5(3) .
C19 N2 C15 C16 2.3(4) .
Mn1 N2 C15 C16 171.9(2) .
C19 N2 C15 C14 -176.7(3) .
Mn1 N2 C15 C14 -7.1(3) .
O4 C14 C15 N2 15.8(4) .
O4 C14 C15 C16 -163.2(3) .
N2 C15 C16 C17 -2.4(5) .
C14 C15 C16 C17 176.5(3) .
C15 C16 C17 C18 0.0(5) .
C16 C17 C18 C19 2.1(4) .
C16 C17 C18 C20 -175.8(3) .
C15 N2 C19 C18 0.1(4) .
Mn1 N2 C19 C18 -169.3(2) .
C17 C18 C19 N2 -2.3(4) .
C20 C18 C19 N2 175.7(3) .
C19 C18 C20 C25 29.6(4) .
C17 C18 C20 C25 -152.5(3) .
C19 C18 C20 C21 -149.9(3) .
C17 C18 C20 C21 28.0(4) .
C25 C20 C21 C22 0.9(4) .
C18 C20 C21 C22 -179.5(2) .
C20 C21 C22 C23 -0.5(4) .
C21 C22 C23 C24 -0.5(4) .
C21 C22 C23 C26 178.3(2) .
C22 C23 C24 C25 1.0(4) .
C26 C23 C24 C25 -177.8(3) .
C23 C24 C25 C20 -0.6(4) .
C21 C20 C25 C24 -0.4(4) .
C18 C20 C25 C24 -179.9(2) .
Mn1 O6 C26 O5 56.6(4) 1_554
Mn1 O6 C26 C23 -123.3(3) 1_554
C22 C23 C26 O5 178.1(3) .
C24 C23 C26 O5 -3.1(4) .
C22 C23 C26 O6 -2.0(4) .
C24 C23 C26 O6 176.8(3) .
